data_2211973
loop_
_publ_author_name
'Qi, Jian Ying'
'Yang, Qi Yun'
'Zhou, Zhong Yuan'
'Chan, Albert S. C.'

_publ_section_title
;Tetrabutylammonium
 bis[<i>N</i>,<i>N</i>'-bis(4-chlorophenyl)pyridine-2,6-dicarboxamide(1--)]cobaltate(III)
 monohydrate
;
_journal_coeditor_code WW2055
_journal_issue 1
_journal_name_full 'Acta Crystallographica Section E'
_journal_page_first m159
_journal_page_last m161
_journal_paper_doi 10.1107/S1600536806052627
_journal_volume 63
_journal_year 2007
_chemical_formula_iupac '(C16 H36 N) [Co (C19 H11 Cl2 N3 O2)2], H2 O'
_chemical_formula_moiety '(C16 H36 N +), (C38 H22 Cl4 Co N6 O4 -), H2 O'
_chemical_formula_sum 'C54 H60 Cl4 Co N7 O5'
_chemical_formula_weight 1087.82
_chemical_name_systematic
;
Tetrabutylammonium
bis[N,N'-bis(4-chlorophenyl)pyridine-2,6-dicarboxamide(1-)]cobalt(III)
monohydrate
;
_space_group_IT_number 14
_symmetry_cell_setting monoclinic
_symmetry_space_group_name_Hall '-P 2yn'
_symmetry_space_group_name_H-M 'P 1 21/n 1'
_atom_sites_solution_hydrogens geom
_atom_sites_solution_primary direct
_atom_sites_solution_secondary difmap
_cell_angle_alpha 90.00
_cell_angle_beta 110.154(3)
_cell_angle_gamma 90.00
_cell_formula_units_Z 4
_cell_length_a 12.9275(17)
_cell_length_b 24.350(3)
_cell_length_c 18.267(2)
_cell_measurement_reflns_used 2274
_cell_measurement_temperature 293(2)
_cell_measurement_theta_max 27.5
_cell_measurement_theta_min 1.5
_cell_volume 5398.1(11)
_computing_cell_refinement SMART
_computing_data_collection 'SMART (Bruker, 1998)'
_computing_data_reduction 'SAINT (Bruker, 2003)'
_computing_molecular_graphics 'SHELXTL (Bruker, 1998)'
_computing_publication_material SHELXTL
_computing_structure_refinement 'SHELXL97 (Sheldrick, 1997)'
_computing_structure_solution 'SHELXS97 (Sheldrick, 1997)'
_diffrn_ambient_temperature 293(2)
_diffrn_measured_fraction_theta_full 0.987
_diffrn_measured_fraction_theta_max 0.987
_diffrn_measurement_device_type 'Bruker SMART CCD area-detector'
_diffrn_measurement_method '\f and \w'
_diffrn_radiation_monochromator graphite
_diffrn_radiation_source 'fine-focus sealed tube'
_diffrn_radiation_type MoK\a
_diffrn_radiation_wavelength 0.71073
_diffrn_reflns_av_R_equivalents 0.0570
_diffrn_reflns_av_sigmaI/netI 0.0672
_diffrn_reflns_limit_h_max 16
_diffrn_reflns_limit_h_min -16
_diffrn_reflns_limit_k_max 30
_diffrn_reflns_limit_k_min -31
_diffrn_reflns_limit_l_max 23
_diffrn_reflns_limit_l_min -22
_diffrn_reflns_number 36197
_diffrn_reflns_theta_full 27.74
_diffrn_reflns_theta_max 27.74
_diffrn_reflns_theta_min 2.37
_diffrn_standards_number 0
_exptl_absorpt_coefficient_mu 0.569
_exptl_absorpt_correction_T_max 1.000
_exptl_absorpt_correction_T_min 0.742
_exptl_absorpt_correction_type multi-scan
_exptl_absorpt_process_details '(SADABS; Sheldrick, 1996)'
_exptl_crystal_colour red
_exptl_crystal_density_diffrn 1.338
_exptl_crystal_density_method 'not measured'
_exptl_crystal_description prism
_exptl_crystal_F_000 2272
_exptl_crystal_size_max 0.36
_exptl_crystal_size_mid 0.26
_exptl_crystal_size_min 0.22
_refine_diff_density_max 0.357
_refine_diff_density_min -0.399
_refine_ls_extinction_method none
_refine_ls_goodness_of_fit_ref 1.002
_refine_ls_hydrogen_treatment constr
_refine_ls_matrix_type full
_refine_ls_number_parameters 780
_refine_ls_number_reflns 12510
_refine_ls_number_restraints 52
_refine_ls_restrained_S_all 1.015
_refine_ls_R_factor_all 0.0979
_refine_ls_R_factor_gt 0.0481
_refine_ls_shift/su_max 0.009
_refine_ls_shift/su_mean 0.002
_refine_ls_structure_factor_coef Fsqd
_refine_ls_weighting_details 'calc w=1/[\s^2^(Fo^2^)+(0.048P)^2^] where P=(Fo^2^+2Fc^2^)/3'
_refine_ls_weighting_scheme calc
_refine_ls_wR_factor_gt 0.1059
_refine_ls_wR_factor_ref 0.1206
_reflns_number_gt 6725
_reflns_number_total 12510
_reflns_threshold_expression I>2\s(I)
_cod_data_source_file ww2055.cif
_cod_data_source_block V
_cod_depositor_comments
;
The following automatic conversions were performed:
'_symmetry_cell_setting' value 'Monoclinic' changed to 'monoclinic'
according to '/home/saulius/struct/CIF-dictionaries/cif_core.dic'
dictionary named 'cif_core.dic' version 2.4.1 from 2010-06-29.

Automatic conversion script
Id: cif_fix_enum 1527 2010-12-29 10:47:43Z saulius 

The following automatic conversions were performed:

'_symmetry_cell_setting' value 'Monoclinic' changed to 'monoclinic'
according to /home/saulius/struct/CIF-dictionaries/cif_core.dic
dictionary named 'cif_core.dic' version 2.4.1 from 2010-06-29.

Automatic conversion script
Id: cif_fix_values 1715 2011-07-08 13:25:40Z adriana 
;
_cod_original_cell_volume 5398.2(12)
_cod_original_sg_symbol_H-M 'P 21/n'
_cod_database_code 2211973
_cod_database_fobs_code 2211973

loop_
_symmetry_equiv_pos_as_xyz
'x, y, z'
'-x+1/2, y+1/2, -z+1/2'
'-x, -y, -z'
'x-1/2, -y-1/2, z-1/2'

loop_
_atom_site_type_symbol
_atom_site_label
_atom_site_fract_x
_atom_site_fract_y
_atom_site_fract_z
_atom_site_U_iso_or_equiv
_atom_site_adp_type
_atom_site_calc_flag
_atom_site_refinement_flags
_atom_site_occupancy
_atom_site_disorder_assembly
_atom_site_disorder_group
Co Co1 0.394594(9) 0.503242(5) 0.219506(7) 0.04111(3) Uani d . 1 . .
Cl Cl1 0.67406(3) 0.268790(15) 0.13258(3) 0.13509(16) Uani d . 1 . .
Cl Cl2 0.75212(3) 0.689755(15) 0.50315(2) 0.10753(14) Uani d . 1 . .
Cl Cl3 0.04941(3) 0.43654(2) 0.44187(2) 0.13218(16) Uani d . 1 . .
Cl Cl4 0.08498(4) 0.64035(2) -0.13599(3) 0.1799(2) Uani d . 1 . .
O O1 0.21237(5) 0.39781(3) 0.05580(4) 0.0571(2) Uani d . 1 . .
O O2 0.24856(6) 0.62611(3) 0.29426(5) 0.0855(3) Uani d . 1 . .
O O3 0.54718(6) 0.42118(3) 0.41991(4) 0.0764(3) Uani d . 1 . .
O O4 0.57136(5) 0.56469(3) 0.09472(4) 0.0674(2) Uani d . 1 . .
N N1 0.35796(5) 0.43724(3) 0.15378(4) 0.0417(2) Uani d . 1 . .
N N2 0.24332(5) 0.51107(3) 0.17943(4) 0.0452(2) Uani d . 1 . .
N N3 0.38207(5) 0.57139(3) 0.27370(4) 0.0481(2) Uani d . 1 . .
N N4 0.41092(6) 0.46188(3) 0.31546(4) 0.0476(2) Uani d . 1 . .
N N5 0.54621(5) 0.49410(3) 0.25531(4) 0.0434(2) Uani d . 1 . .
N N6 0.42674(5) 0.54261(3) 0.13628(4) 0.0433(2) Uani d . 1 . .
C C1 0.47403(7) 0.39675(4) 0.08691(6) 0.0565(3) Uani d . 1 . .
H H1A 0.4501 0.4232 0.0480 0.068 Uiso calc R 1 . .
C C2 0.54783(8) 0.35757(4) 0.08288(6) 0.0705(4) Uani d . 1 . .
H H2A 0.5732 0.3573 0.0410 0.085 Uiso calc R 1 . .
C C3 0.58368(8) 0.31950(4) 0.13945(7) 0.0692(4) Uani d . 1 . .
C C4 0.54784(9) 0.31927(4) 0.20207(7) 0.0760(4) Uani d . 1 . .
H H4A 0.5734 0.2930 0.2411 0.091 Uiso calc R 1 . .
C C5 0.47333(8) 0.35861(4) 0.20600(6) 0.0593(3) Uani d . 1 . .
H H5A 0.4488 0.3590 0.2483 0.071 Uiso calc R 1 . .
C C6 0.43497(7) 0.39715(3) 0.14838(5) 0.0423(3) Uani d . 1 . .
C C7 0.25337(7) 0.43273(3) 0.10713(5) 0.0454(3) Uani d . 1 . .
C C8 0.18414(7) 0.47569(4) 0.12549(5) 0.0475(3) Uani d . 1 . .
C C9 0.07175(8) 0.48009(4) 0.09522(6) 0.0658(4) Uani d . 1 . .
H H9A 0.0301 0.4555 0.0577 0.079 Uiso calc R 1 . .
C C10 0.02138(8) 0.52226(5) 0.12197(7) 0.0822(4) Uani d . 1 . .
H H10A -0.0549 0.5260 0.1024 0.099 Uiso calc R 1 . .
C C11 0.08349(8) 0.55811(5) 0.17682(7) 0.0769(4) Uani d . 1 . .
H H11A 0.0502 0.5864 0.1948 0.092 Uiso calc R 1 . .
C C12 0.19648(7) 0.55192(4) 0.20530(6) 0.0573(3) Uani d . 1 . .
C C13 0.27888(7) 0.58716(4) 0.26336(6) 0.0590(3) Uani d . 1 . .
C C14 0.47004(7) 0.59997(3) 0.32877(5) 0.0498(3) Uani d . 1 . .
C C15 0.55108(8) 0.62402(4) 0.30615(6) 0.0653(3) Uani d . 1 . .
H H15A 0.5471 0.6216 0.2544 0.078 Uiso calc R 1 . .
C C16 0.63756(9) 0.65153(4) 0.35917(6) 0.0757(4) Uani d . 1 . .
H H16A 0.6917 0.6676 0.3434 0.091 Uiso calc R 1 . .
C C17 0.64365(9) 0.65516(4) 0.43565(6) 0.0651(4) Uani d . 1 . .
C C18 0.56448(8) 0.63119(4) 0.45945(6) 0.0623(3) Uani d . 1 . .
H H18A 0.5694 0.6333 0.5114 0.075 Uiso calc R 1 . .
C C19 0.47837(8) 0.60418(4) 0.40647(5) 0.0553(3) Uani d . 1 . .
H H19A 0.4244 0.5883 0.4227 0.066 Uiso calc R 1 . .
C C20 0.33367(8) 0.47693(4) 0.41801(5) 0.0583(3) Uani d . 1 . .
H H20A 0.3968 0.4963 0.4463 0.070 Uiso calc R 1 . .
C C21 0.24915(8) 0.47140(5) 0.44682(6) 0.0741(4) Uani d . 1 . .
H H21A 0.2552 0.4868 0.4947 0.089 Uiso calc R 1 . .
C C22 0.15584(8) 0.44311(5) 0.40492(6) 0.0740(4) Uani d . 1 . .
C C23 0.14614(8) 0.41983(5) 0.33522(6) 0.0806(4) Uani d . 1 . .
H H23A 0.0826 0.4007 0.3070 0.097 Uiso calc R 1 . .
C C24 0.23248(8) 0.42501(4) 0.30662(6) 0.0661(3) Uani d . 1 . .
H H24A 0.2269 0.4087 0.2594 0.079 Uiso calc R 1 . .
C C25 0.32540(7) 0.45376(4) 0.34706(5) 0.0479(3) Uani d . 1 . .
C C26 0.51376(8) 0.44727(4) 0.35783(5) 0.0548(3) Uani d . 1 . .
C C27 0.59389(7) 0.46575(4) 0.32023(5) 0.0496(3) Uani d . 1 . .
C C28 0.70419(8) 0.45619(5) 0.34560(6) 0.0676(4) Uani d . 1 . .
H H28A 0.7379 0.4362 0.3909 0.081 Uiso calc R 1 . .
C C29 0.76561(9) 0.47679(5) 0.30274(7) 0.0782(4) Uani d . 1 . .
H H29A 0.8412 0.4707 0.3194 0.094 Uiso calc R 1 . .
C C30 0.71469(8) 0.50627(4) 0.23541(6) 0.0670(4) Uani d . 1 . .
H H30A 0.7552 0.5205 0.2064 0.080 Uiso calc R 1 . .
C C31 0.60359(7) 0.51412(4) 0.21230(5) 0.0475(3) Uani d . 1 . .
C C32 0.53209(7) 0.54302(4) 0.14094(5) 0.0484(3) Uani d . 1 . .
C C33 0.34708(7) 0.56678(4) 0.07034(5) 0.0477(3) Uani d . 1 . .
C C34 0.30079(8) 0.61672(4) 0.07628(7) 0.0755(4) Uani d . 1 . .
H H34A 0.3239 0.6355 0.1235 0.091 Uiso calc R 1 . .
C C35 0.22012(10) 0.63910(5) 0.01235(8) 0.1020(5) Uani d . 1 . .
H H35A 0.1889 0.6728 0.0165 0.122 Uiso calc R 1 . .
C C36 0.18678(9) 0.61178(6) -0.05622(8) 0.0943(5) Uani d . 1 . .
C C37 0.23077(10) 0.56264(5) -0.06379(7) 0.0901(5) Uani d . 1 . .
H H37A 0.2068 0.5441 -0.1112 0.108 Uiso calc R 1 . .
C C38 0.31177(9) 0.54039(4) -0.00016(6) 0.0658(4) Uani d . 1 . .
H H38A 0.3430 0.5068 -0.0052 0.079 Uiso calc R 1 . .
N N7 0.24482(7) 0.22844(3) 0.01502(5) 0.0833(4) Uani d D 1 . .
C C39 0.32473(18) 0.24638(11) -0.02565(12) 0.0904(11) Uani d PD 0.4292(8) A 1
H H39A 0.3976 0.2459 0.0139 0.108 Uiso calc PR 0.4292(8) A 1
H H39D 0.3080 0.2846 -0.0400 0.108 Uiso calc PR 0.4292(8) A 1
C C40 0.3357(3) 0.21775(14) -0.09793(15) 0.1465(18) Uani d PD 0.4292(8) A 1
H H40A 0.2649 0.2022 -0.1287 0.176 Uiso calc PR 0.4292(8) A 1
H H40B 0.3879 0.1878 -0.0809 0.176 Uiso calc PR 0.4292(8) A 1
C C41 0.3748(2) 0.25744(17) -0.1504(2) 0.2064(16) Uani d PD 0.4292(8) A 1
H H41A 0.3518 0.2440 -0.2036 0.248 Uiso calc PR 0.4292(8) A 1
H H41B 0.3447 0.2939 -0.1505 0.248 Uiso calc PR 0.4292(8) A 1
C C42 0.4944(3) 0.2583(2) -0.1157(3) 0.223(2) Uani d PD 0.4292(8) A 1
H H42A 0.5237 0.2840 -0.1433 0.335 Uiso calc PR 0.4292(8) A 1
H H42B 0.5229 0.2223 -0.1189 0.335 Uiso calc PR 0.4292(8) A 1
H H42C 0.5154 0.2691 -0.0620 0.335 Uiso calc PR 0.4292(8) A 1
C C39' 0.31407(16) 0.26238(9) -0.02161(13) 0.1104(10) Uani d PD 0.5708(8) A 2
H H39B 0.2784 0.2973 -0.0399 0.132 Uiso calc PR 0.5708(8) A 2
H H39C 0.3862 0.2696 0.0167 0.132 Uiso calc PR 0.5708(8) A 2
C C40' 0.3254(2) 0.22998(15) -0.08931(15) 0.1870(15) Uani d PD 0.5708(8) A 2
H H40C 0.2629 0.2386 -0.1356 0.224 Uiso calc PR 0.5708(8) A 2
H H40D 0.3211 0.1912 -0.0785 0.224 Uiso calc PR 0.5708(8) A 2
C C41' 0.4363(2) 0.24013(16) -0.10876(18) 0.2155(16) Uani d PD 0.5708(8) A 2
H H41C 0.5000 0.2445 -0.0617 0.259 Uiso calc PR 0.5708(8) A 2
H H41D 0.4497 0.2106 -0.1400 0.259 Uiso calc PR 0.5708(8) A 2
C C42' 0.4101(3) 0.28718(14) -0.1492(2) 0.204(2) Uani d PD 0.5708(8) A 2
H H42D 0.4696 0.2980 -0.1661 0.307 Uiso calc PR 0.5708(8) A 2
H H42E 0.3972 0.3154 -0.1166 0.307 Uiso calc PR 0.5708(8) A 2
H H42F 0.3447 0.2818 -0.1938 0.307 Uiso calc PR 0.5708(8) A 2
C C43 0.26628(19) 0.16780(8) 0.03262(17) 0.0812(11) Uani d PD 0.4292(8) A 1
H H43A 0.2563 0.1475 -0.0150 0.097 Uiso calc PR 0.4292(8) A 1
H H43B 0.2159 0.1533 0.0567 0.097 Uiso calc PR 0.4292(8) A 1
C C44 0.38568(18) 0.16264(9) 0.08848(15) 0.0755(9) Uani d PD 0.4292(8) A 1
H H44A 0.3897 0.1799 0.1372 0.091 Uiso calc PR 0.4292(8) A 1
H H44B 0.4313 0.1842 0.0669 0.091 Uiso calc PR 0.4292(8) A 1
C C45 0.4397(2) 0.10501(12) 0.1085(2) 0.1398(15) Uani d PD 0.4292(8) A 1
H H45A 0.4008 0.0837 0.1357 0.168 Uiso calc PR 0.4292(8) A 1
H H45B 0.4338 0.0858 0.0607 0.168 Uiso calc PR 0.4292(8) A 1
C C46 0.5615(3) 0.11005(16) 0.1597(3) 0.199(2) Uani d PD 0.4292(8) A 1
H H46A 0.5913 0.0741 0.1759 0.298 Uiso calc PR 0.4292(8) A 1
H H46B 0.5678 0.1318 0.2049 0.298 Uiso calc PR 0.4292(8) A 1
H H46C 0.6016 0.1273 0.1305 0.298 Uiso calc PR 0.4292(8) A 1
C C43' 0.29323(15) 0.17318(7) 0.04731(12) 0.0728(7) Uani d PD 0.5708(8) A 2
H H43C 0.2801 0.1484 0.0034 0.087 Uiso calc PR 0.5708(8) A 2
H H43D 0.2514 0.1593 0.0783 0.087 Uiso calc PR 0.5708(8) A 2
C C44' 0.41434(19) 0.16891(9) 0.09659(18) 0.1118(12) Uani d PD 0.5708(8) A 2
H H44C 0.4307 0.1879 0.1460 0.134 Uiso calc PR 0.5708(8) A 2
H H44D 0.4611 0.1832 0.0693 0.134 Uiso calc PR 0.5708(8) A 2
C C45' 0.4268(2) 0.10515(10) 0.1079(2) 0.1587(14) Uani d PD 0.5708(8) A 2
H H45C 0.3727 0.0919 0.1296 0.190 Uiso calc PR 0.5708(8) A 2
H H45D 0.4116 0.0878 0.0575 0.190 Uiso calc PR 0.5708(8) A 2
C C46' 0.5403(2) 0.08858(13) 0.1610(2) 0.1550(14) Uani d PD 0.5708(8) A 2
H H46D 0.5484 0.0495 0.1585 0.232 Uiso calc PR 0.5708(8) A 2
H H46E 0.5499 0.0991 0.2136 0.232 Uiso calc PR 0.5708(8) A 2
H H46F 0.5947 0.1065 0.1446 0.232 Uiso calc PR 0.5708(8) A 2
C C47 0.2605(2) 0.26617(9) 0.08394(12) 0.0816(11) Uani d PD 0.4292(8) A 1
H H47A 0.2444 0.3038 0.0660 0.098 Uiso calc PR 0.4292(8) A 1
H H47B 0.3364 0.2645 0.1191 0.098 Uiso calc PR 0.4292(8) A 1
C C48 0.18267(19) 0.24808(8) 0.12683(13) 0.0750(11) Uani d PD 0.4292(8) A 1
H H48A 0.1094 0.2440 0.0885 0.090 Uiso calc PR 0.4292(8) A 1
H H48B 0.2060 0.2121 0.1491 0.090 Uiso calc PR 0.4292(8) A 1
C C49 0.1745(2) 0.28578(11) 0.19196(16) 0.1161(16) Uani d PD 0.4292(8) A 1
H H49A 0.2480 0.2931 0.2284 0.139 Uiso calc PR 0.4292(8) A 1
H H49B 0.1421 0.3205 0.1696 0.139 Uiso calc PR 0.4292(8) A 1
C C50 0.1047(2) 0.25999(12) 0.23561(17) 0.1154(14) Uani d PD 0.4292(8) A 1
H H50A 0.1019 0.2844 0.2761 0.173 Uiso calc PR 0.4292(8) A 1
H H50B 0.1370 0.2257 0.2582 0.173 Uiso calc PR 0.4292(8) A 1
H H50C 0.0314 0.2536 0.1999 0.173 Uiso calc PR 0.4292(8) A 1
C C47' 0.24373(16) 0.26278(7) 0.08373(11) 0.0817(9) Uani d PD 0.5708(8) A 2
H H47C 0.2279 0.3004 0.0658 0.098 Uiso calc PR 0.5708(8) A 2
H H47D 0.3177 0.2624 0.1219 0.098 Uiso calc PR 0.5708(8) A 2
C C48' 0.16449(19) 0.24743(10) 0.12597(14) 0.0971(10) Uani d PD 0.5708(8) A 2
H H48C 0.1735 0.2093 0.1424 0.117 Uiso calc PR 0.5708(8) A 2
H H48D 0.0886 0.2535 0.0930 0.117 Uiso calc PR 0.5708(8) A 2
C C49' 0.1979(2) 0.28601(10) 0.19613(13) 0.1066(11) Uani d PD 0.5708(8) A 2
H H49C 0.2759 0.2819 0.2252 0.128 Uiso calc PR 0.5708(8) A 2
H H49D 0.1846 0.3237 0.1783 0.128 Uiso calc PR 0.5708(8) A 2
C C50' 0.1327(2) 0.27319(11) 0.24838(16) 0.1203(13) Uani d PD 0.5708(8) A 2
H H50D 0.1573 0.2963 0.2937 0.180 Uiso calc PR 0.5708(8) A 2
H H50E 0.1435 0.2354 0.2641 0.180 Uiso calc PR 0.5708(8) A 2
H H50F 0.0559 0.2797 0.2206 0.180 Uiso calc PR 0.5708(8) A 2
C C51 0.13468(19) 0.21263(9) -0.04494(16) 0.0822(10) Uani d PD 0.4292(8) A 1
H H51A 0.0865 0.1971 -0.0198 0.099 Uiso calc PR 0.4292(8) A 1
H H51B 0.1445 0.1859 -0.0814 0.099 Uiso calc PR 0.4292(8) A 1
C C52 0.08675(18) 0.26606(10) -0.08681(18) 0.0950(12) Uani d PD 0.4292(8) A 1
H H52A 0.1180 0.2750 -0.1266 0.114 Uiso calc PR 0.4292(8) A 1
H H52B 0.0991 0.2965 -0.0505 0.114 Uiso calc PR 0.4292(8) A 1
C C53 -0.0374(2) 0.25203(11) -0.1232(2) 0.1191(14) Uani d PD 0.4292(8) A 1
H H53A -0.0502 0.2266 -0.1664 0.143 Uiso calc PR 0.4292(8) A 1
H H53B -0.0638 0.2355 -0.0847 0.143 Uiso calc PR 0.4292(8) A 1
C C54 -0.0949(3) 0.30555(13) -0.1513(2) 0.1514(19) Uani d PD 0.4292(8) A 1
H H54A -0.1720 0.2990 -0.1778 0.227 Uiso calc PR 0.4292(8) A 1
H H54B -0.0640 0.3226 -0.1864 0.227 Uiso calc PR 0.4292(8) A 1
H H54C -0.0854 0.3293 -0.1075 0.227 Uiso calc PR 0.4292(8) A 1
C C51' 0.12366(16) 0.23135(9) -0.03670(14) 0.0924(9) Uani d PD 0.5708(8) A 2
H H51C 0.0831 0.2084 -0.0126 0.111 Uiso calc PR 0.5708(8) A 2
H H51D 0.1175 0.2142 -0.0859 0.111 Uiso calc PR 0.5708(8) A 2
C C52' 0.0616(2) 0.28719(11) -0.05636(16) 0.1187(12) Uani d PD 0.5708(8) A 2
H H52C 0.0946 0.3096 -0.0863 0.142 Uiso calc PR 0.5708(8) A 2
H H52D 0.0694 0.3065 -0.0083 0.142 Uiso calc PR 0.5708(8) A 2
C C53' -0.0686(3) 0.27867(16) -0.10583(18) 0.1899(19) Uani d PD 0.5708(8) A 2
H H53C -0.0973 0.2435 -0.0969 0.228 Uiso calc PR 0.5708(8) A 2
H H53D -0.1148 0.3085 -0.1001 0.228 Uiso calc PR 0.5708(8) A 2
C C54' -0.0435(3) 0.28112(16) -0.1787(2) 0.211(2) Uani d PD 0.5708(8) A 2
H H54D -0.1105 0.2774 -0.2225 0.316 Uiso calc PR 0.5708(8) A 2
H H54E 0.0059 0.2518 -0.1792 0.316 Uiso calc PR 0.5708(8) A 2
H H54F -0.0097 0.3157 -0.1817 0.316 Uiso calc PR 0.5708(8) A 2
O O1W 0.21499(6) 0.40196(4) -0.09995(5) 0.0986(3) Uani d . 1 . .
H H1WA 0.2795 0.4114 -0.0997 0.118 Uiso d . 1 . .
H H1WB 0.2190 0.4019 -0.0519 0.118 Uiso d . 1 . .

loop_
_atom_site_aniso_label
_atom_site_aniso_U_11
_atom_site_aniso_U_22
_atom_site_aniso_U_33
_atom_site_aniso_U_12
_atom_site_aniso_U_13
_atom_site_aniso_U_23
Co1 0.04472(5) 0.04195(6) 0.04240(6) -0.00084(5) 0.02234(4) 0.00054(5)
Cl1 0.1284(2) 0.0953(2) 0.2064(3) 0.05752(17) 0.0895(2) 0.0086(2)
Cl2 0.1189(2) 0.1035(2) 0.0799(2) -0.04778(19) 0.00835(19) -0.0047(2)
Cl3 0.09280(16) 0.2136(4) 0.1210(2) 0.0310(2) 0.07632(13) 0.0502(2)
Cl4 0.0954(3) 0.2107(4) 0.1784(4) 0.0102(3) -0.0233(3) 0.1114(3)
O1 0.0572(3) 0.0519(4) 0.0603(4) -0.0070(3) 0.0177(3) -0.0098(3)
O2 0.0727(4) 0.0737(4) 0.1201(5) 0.0033(4) 0.0460(3) -0.0398(4)
O3 0.0785(4) 0.0964(5) 0.0573(4) 0.0102(4) 0.0272(3) 0.0293(4)
O4 0.0598(3) 0.0914(5) 0.0621(4) -0.0052(3) 0.0351(3) 0.0207(4)
N1 0.0468(3) 0.0405(4) 0.0425(4) -0.0006(3) 0.0213(3) -0.0009(3)
N2 0.0456(3) 0.0448(4) 0.0533(4) -0.0001(3) 0.0273(3) 0.0020(3)
N3 0.0571(4) 0.0425(4) 0.0534(4) -0.0040(3) 0.0302(3) -0.0065(3)
N4 0.0549(4) 0.0501(4) 0.0437(4) -0.0034(3) 0.0244(3) 0.0035(3)
N5 0.0448(3) 0.0448(4) 0.0432(4) -0.0022(3) 0.0184(3) -0.0009(3)
N6 0.0463(4) 0.0445(4) 0.0432(4) -0.0003(3) 0.0209(3) 0.0049(3)
C1 0.0653(5) 0.0538(5) 0.0594(5) 0.0074(5) 0.0328(4) 0.0059(5)
C2 0.0768(5) 0.0617(6) 0.0917(6) 0.0057(5) 0.0529(4) -0.0033(5)
C3 0.0603(5) 0.0561(6) 0.0968(7) 0.0123(5) 0.0341(5) -0.0064(6)
C4 0.0896(7) 0.0588(6) 0.0720(7) 0.0221(6) 0.0181(6) 0.0119(6)
C5 0.0721(6) 0.0532(6) 0.0549(5) 0.0107(5) 0.0247(4) 0.0079(5)
C6 0.0471(4) 0.0385(4) 0.0439(5) -0.0032(4) 0.0191(3) -0.0027(4)
C7 0.0519(4) 0.0405(5) 0.0491(5) -0.0059(4) 0.0240(3) 0.0012(4)
C8 0.0450(4) 0.0444(5) 0.0557(5) -0.0038(4) 0.0207(4) 0.0023(4)
C9 0.0492(5) 0.0652(6) 0.0818(7) -0.0050(5) 0.0209(5) -0.0061(6)
C10 0.0443(5) 0.0828(7) 0.1210(9) 0.0021(5) 0.0304(5) -0.0093(7)
C11 0.0525(5) 0.0711(7) 0.1152(8) 0.0038(5) 0.0395(5) -0.0162(6)
C12 0.0528(5) 0.0520(5) 0.0768(6) 0.0015(4) 0.0349(4) -0.0049(5)
C13 0.0592(5) 0.0492(5) 0.0783(6) -0.0007(4) 0.0362(4) -0.0128(5)
C14 0.0598(5) 0.0374(5) 0.0592(5) -0.0039(4) 0.0294(4) -0.0041(4)
C15 0.0841(6) 0.0655(6) 0.0565(5) -0.0243(5) 0.0371(4) -0.0103(5)
C16 0.0883(6) 0.0699(6) 0.0774(7) -0.0327(5) 0.0395(5) -0.0072(6)
C17 0.0775(6) 0.0530(6) 0.0579(6) -0.0148(5) 0.0145(5) -0.0011(5)
C18 0.0872(6) 0.0520(6) 0.0508(5) -0.0017(5) 0.0276(5) 0.0020(5)
C19 0.0677(5) 0.0496(5) 0.0557(5) -0.0014(5) 0.0300(4) 0.0019(5)
C20 0.0695(6) 0.0630(6) 0.0467(5) 0.0044(5) 0.0255(4) 0.0005(5)
C21 0.0874(6) 0.0932(8) 0.0546(5) 0.0253(6) 0.0410(4) 0.0099(6)
C22 0.0685(5) 0.1015(8) 0.0666(6) 0.0170(6) 0.0420(4) 0.0277(6)
C23 0.0686(6) 0.1039(8) 0.0747(7) -0.0190(6) 0.0315(5) 0.0105(7)
C24 0.0791(6) 0.0749(6) 0.0546(5) -0.0209(5) 0.0364(4) -0.0067(5)
C25 0.0605(5) 0.0480(5) 0.0418(4) -0.0004(4) 0.0262(3) 0.0066(4)
C26 0.0657(5) 0.0576(6) 0.0455(5) -0.0003(5) 0.0247(4) 0.0055(5)
C27 0.0513(5) 0.0525(5) 0.0436(5) -0.0029(4) 0.0147(4) -0.0001(5)
C28 0.0567(6) 0.0807(7) 0.0596(6) 0.0032(6) 0.0125(5) 0.0180(6)
C29 0.0458(6) 0.1005(8) 0.0838(7) 0.0049(6) 0.0167(5) 0.0225(7)
C30 0.0480(5) 0.0873(7) 0.0693(6) 0.0000(5) 0.0250(4) 0.0137(6)
C31 0.0453(4) 0.0537(5) 0.0478(5) -0.0034(4) 0.0215(3) 0.0000(4)
C32 0.0507(4) 0.0519(5) 0.0476(5) -0.0023(4) 0.0235(4) 0.0032(4)
C33 0.0497(4) 0.0466(5) 0.0515(5) 0.0002(4) 0.0235(4) 0.0126(4)
C34 0.0894(7) 0.0700(7) 0.0758(7) 0.0239(6) 0.0394(5) 0.0117(6)
C35 0.0933(7) 0.0915(8) 0.1307(10) 0.0470(6) 0.0509(6) 0.0463(8)
C36 0.0595(7) 0.1118(9) 0.0949(9) 0.0016(7) 0.0055(6) 0.0437(8)
C37 0.0882(8) 0.1011(9) 0.0633(7) -0.0222(7) 0.0034(6) 0.0141(7)
C38 0.0751(6) 0.0564(6) 0.0580(6) -0.0046(5) 0.0128(5) 0.0083(5)
N7 0.0865(6) 0.0731(6) 0.0827(6) -0.0307(5) 0.0195(5) 0.0051(5)
C39 0.117(2) 0.069(2) 0.0801(19) -0.0285(15) 0.0270(16) 0.0027(15)
C40 0.183(3) 0.163(3) 0.121(2) -0.022(3) 0.0874(19) -0.036(3)
C41 0.136(3) 0.238(4) 0.197(3) -0.062(3) -0.005(3) 0.111(3)
C42 0.164(3) 0.279(3) 0.256(3) 0.020(4) 0.111(3) 0.132(4)
C39' 0.0924(14) 0.0879(14) 0.146(2) -0.0351(12) 0.0353(13) 0.0379(14)
C40' 0.1812(17) 0.295(4) 0.1208(17) -0.129(2) 0.0979(12) -0.010(2)
C41' 0.197(3) 0.320(4) 0.158(2) -0.051(3) 0.0983(16) 0.094(2)
C42' 0.162(3) 0.180(3) 0.282(4) -0.036(2) 0.091(3) 0.057(3)
C43 0.0764(16) 0.0588(14) 0.098(2) -0.0253(13) 0.0177(15) -0.0312(14)
C44 0.0808(13) 0.0725(15) 0.0895(15) -0.0398(12) 0.0502(11) -0.0305(13)
C45 0.171(2) 0.132(3) 0.164(2) -0.009(2) 0.1185(16) -0.026(2)
C46 0.147(3) 0.139(3) 0.322(5) 0.077(2) 0.097(3) 0.115(3)
C43' 0.0859(11) 0.0650(11) 0.0754(12) -0.0428(9) 0.0380(9) -0.0275(10)
C44' 0.0939(16) 0.0844(16) 0.153(2) 0.0030(14) 0.0379(15) 0.0248(16)
C45' 0.189(2) 0.0951(17) 0.243(3) 0.0744(15) 0.1394(17) 0.0348(19)
C46' 0.1455(19) 0.142(2) 0.210(3) 0.0508(19) 0.1021(17) 0.029(2)
C47 0.0962(18) 0.0520(14) 0.0865(19) -0.0204(14) 0.0186(15) -0.0250(14)
C48 0.0802(17) 0.0251(10) 0.103(2) -0.0004(12) 0.0094(15) 0.0028(13)
C49 0.0834(19) 0.0726(19) 0.193(3) -0.0019(16) 0.048(2) -0.002(2)
C50 0.141(2) 0.084(2) 0.145(2) -0.0156(19) 0.0803(17) -0.0325(19)
C47' 0.0612(12) 0.0445(10) 0.1196(18) -0.0144(9) 0.0059(12) 0.0227(11)
C48' 0.1011(15) 0.0799(15) 0.1173(18) -0.0014(13) 0.0466(13) -0.0047(15)
C49' 0.134(2) 0.0881(17) 0.0944(17) 0.0112(15) 0.0356(15) -0.0124(15)
C50' 0.131(2) 0.0853(17) 0.128(2) 0.0045(16) 0.0229(19) -0.0028(17)
C51 0.0855(17) 0.0597(14) 0.1037(19) -0.0200(13) 0.0355(14) -0.0293(15)
C52 0.0599(15) 0.0877(18) 0.123(2) 0.0142(14) 0.0141(15) -0.0426(17)
C53 0.115(2) 0.128(2) 0.097(2) 0.0608(19) 0.0144(18) -0.007(2)
C54 0.160(3) 0.127(3) 0.190(3) 0.026(3) 0.090(2) 0.020(3)
C51' 0.0891(14) 0.0833(14) 0.0857(16) -0.0394(12) 0.0058(12) -0.0050(13)
C52' 0.1071(19) 0.126(2) 0.1004(18) -0.0058(17) 0.0072(15) 0.0391(17)
C53' 0.198(3) 0.174(3) 0.140(3) 0.096(2) -0.016(3) -0.011(3)
C54' 0.154(3) 0.185(3) 0.229(4) 0.021(3) -0.017(3) -0.081(3)
O1W 0.0740(4) 0.1470(7) 0.0826(5) -0.0198(5) 0.0372(3) -0.0044(5)

loop_
_atom_type_symbol
_atom_type_description
_atom_type_scat_dispersion_real
_atom_type_scat_dispersion_imag
_atom_type_scat_source
C C 0.0033 0.0016 'International Tables Vol C Tables 4.2.6.8 and 6.1.1.4'
H H 0.0000 0.0000 'International Tables Vol C Tables 4.2.6.8 and 6.1.1.4'
N N 0.0061 0.0033 'International Tables Vol C Tables 4.2.6.8 and 6.1.1.4'
O O 0.0106 0.0060 'International Tables Vol C Tables 4.2.6.8 and 6.1.1.4'
Cl Cl 0.1484 0.1585 'International Tables Vol C Tables 4.2.6.8 and 6.1.1.4'
Co Co 0.3494 0.9721 'International Tables Vol C Tables 4.2.6.8 and 6.1.1.4'

loop_
_geom_angle_atom_site_label_1
_geom_angle_atom_site_label_2
_geom_angle_atom_site_label_3
_geom_angle
_geom_angle_publ_flag
N2 Co1 N5 177.35(3) ?
N2 Co1 N1 80.95(3) y
N5 Co1 N1 96.91(3) y
N6 Co1 N1 89.82(3) y
N2 Co1 N3 81.54(3) y
N5 Co1 N3 100.61(3) y
N6 Co1 N3 93.10(3) y
N1 Co1 N3 162.47(3) ?
N1 Co1 N4 93.15(3) y
N2 Co1 N4 100.36(3) y
N3 Co1 N4 89.18(3) y
N5 Co1 N4 81.28(3) y
N6 Co1 N4 162.71(3) ?
N2 Co1 N6 96.94(3) y
N5 Co1 N6 81.45(3) y
C7 N1 C6 118.67(7) ?
C7 N1 Co1 115.90(6) ?
C6 N1 Co1 125.26(5) ?
C12 N2 C8 121.94(7) ?
C12 N2 Co1 119.00(6) ?
C8 N2 Co1 119.06(6) ?
C13 N3 C14 118.52(8) ?
C13 N3 Co1 114.97(6) ?
C14 N3 Co1 125.97(6) ?
C26 N4 C25 118.95(8) ?
C26 N4 Co1 115.61(7) ?
C25 N4 Co1 124.81(5) ?
C27 N5 C31 122.10(8) ?
C27 N5 Co1 119.16(7) ?
C31 N5 Co1 118.66(5) ?
C32 N6 C33 118.57(8) ?
C32 N6 Co1 116.02(5) ?
C33 N6 Co1 125.26(6) ?
C2 C1 C6 120.36(9) ?
C2 C1 H1A 119.8 ?
C6 C1 H1A 119.8 ?
C3 C2 C1 120.04(11) ?
C3 C2 H2A 120.0 ?
C1 C2 H2A 120.0 ?
C2 C3 C4 121.08(10) ?
C2 C3 Cl1 119.81(10) ?
C4 C3 Cl1 119.09(8) ?
C3 C4 C5 118.87(10) ?
C3 C4 H4A 120.6 ?
C5 C4 H4A 120.6 ?
C6 C5 C4 120.73(11) ?
C6 C5 H5A 119.6 ?
C4 C5 H5A 119.6 ?
C5 C6 C1 118.91(9) ?
C5 C6 N1 119.60(9) ?
C1 C6 N1 121.47(8) ?
O1 C7 N1 127.98(8) ?
O1 C7 C8 121.22(7) ?
N1 C7 C8 110.77(7) ?
N2 C8 C9 120.43(9) ?
N2 C8 C7 112.59(7) ?
C9 C8 C7 126.93(8) ?
C8 C9 C10 118.41(9) ?
C8 C9 H9A 120.8 ?
C10 C9 H9A 120.8 ?
C11 C10 C9 120.17(10) ?
C11 C10 H10A 119.9 ?
C9 C10 H10A 119.9 ?
C10 C11 C12 119.11(11) ?
C10 C11 H11A 120.4 ?
C12 C11 H11A 120.4 ?
N2 C12 C11 119.94(9) ?
N2 C12 C13 112.44(8) ?
C11 C12 C13 127.61(10) ?
O2 C13 N3 127.90(8) ?
O2 C13 C12 120.43(8) ?
N3 C13 C12 111.65(8) ?
C15 C14 C19 118.30(8) ?
C15 C14 N3 120.16(9) ?
C19 C14 N3 121.54(9) ?
C16 C15 C14 120.80(10) ?
C16 C15 H15A 119.6 ?
C14 C15 H15A 119.6 ?
C17 C16 C15 119.68(11) ?
C17 C16 H16A 120.2 ?
C15 C16 H16A 120.2 ?
C18 C17 C16 120.44(9) ?
C18 C17 Cl2 119.34(9) ?
C16 C17 Cl2 120.21(9) ?
C19 C18 C17 119.66(10) ?
C19 C18 H18A 120.2 ?
C17 C18 H18A 120.2 ?
C18 C19 C14 121.11(10) ?
C18 C19 H19A 119.4 ?
C14 C19 H19A 119.4 ?
C21 C20 C25 120.28(9) ?
C21 C20 H20A 119.9 ?
C25 C20 H20A 119.9 ?
C22 C21 C20 119.90(10) ?
C22 C21 H21A 120.0 ?
C20 C21 H21A 120.0 ?
C23 C22 C21 120.80(11) ?
C23 C22 Cl3 119.73(8) ?
C21 C22 Cl3 119.47(9) ?
C22 C23 C24 119.12(10) ?
C22 C23 H23A 120.4 ?
C24 C23 H23A 120.4 ?
C25 C24 C23 120.85(10) ?
C25 C24 H24A 119.6 ?
C23 C24 H24A 119.6 ?
C24 C25 C20 119.03(10) ?
C24 C25 N4 120.78(9) ?
C20 C25 N4 120.14(8) ?
O3 C26 N4 129.04(10) ?
O3 C26 C27 119.72(8) ?
N4 C26 C27 111.24(8) ?
N5 C27 C28 120.25(10) ?
N5 C27 C26 112.65(8) ?
C28 C27 C26 127.10(9) ?
C27 C28 C29 118.89(9) ?
C27 C28 H28A 120.6 ?
C29 C28 H28A 120.6 ?
C30 C29 C28 120.09(10) ?
C30 C29 H29A 120.0 ?
C28 C29 H29A 120.0 ?
C31 C30 C29 118.49(11) ?
C31 C30 H30A 120.8 ?
C29 C30 H30A 120.8 ?
N5 C31 C30 120.18(8) ?
N5 C31 C32 112.45(8) ?
C30 C31 C32 127.37(10) ?
O4 C32 N6 127.33(8) ?
O4 C32 C31 121.31(8) ?
N6 C32 C31 111.35(8) ?
C38 C33 C34 118.42(8) ?
C38 C33 N6 120.95(8) ?
C34 C33 N6 120.60(8) ?
C33 C34 C35 120.26(11) ?
C33 C34 H34A 119.9 ?
C35 C34 H34A 119.9 ?
C36 C35 C34 119.75(12) ?
C36 C35 H35A 120.1 ?
C34 C35 H35A 120.1 ?
C35 C36 C37 121.31(11) ?
C35 C36 Cl4 119.21(11) ?
C37 C36 Cl4 119.49(10) ?
C36 C37 C38 119.03(11) ?
C36 C37 H37A 120.5 ?
C38 C37 H37A 120.5 ?
C33 C38 C37 121.23(10) ?
C33 C38 H38A 119.4 ?
C37 C38 H38A 119.4 ?
C47 N7 C39 108.12(14) ?
C43 N7 C39 106.03(16) ?
C51 N7 C39 110.18(15) ?
C40 C39 H39A 106.3 ?
N7 C39 H39D 106.3 ?
C40 C39 H39D 106.2 ?
H39A C39 H39D 106.4 ?
C39 C40 C41 112.9(3) ?
C39 C40 H40A 109.0 ?
C41 C40 H40A 109.0 ?
C39 C40 H40B 109.0 ?
C41 C40 H40B 109.0 ?
H40A C40 H40B 107.8 ?
C42 C41 C40 105.2(3) ?
C42 C41 H41A 110.7 ?
C40 C41 H41A 110.7 ?
C42 C41 H41B 110.7 ?
C40 C41 H41B 110.7 ?
H41A C41 H41B 108.8 ?
C41 C42 H42A 109.5 ?
C41 C42 H42B 109.5 ?
H42A C42 H42B 109.5 ?
C41 C42 H42C 109.5 ?
H42A C42 H42C 109.5 ?
H42B C42 H42C 109.5 ?
C39' C40' H40C 108.2 ?
C41' C40' H40C 108.2 ?
C39' C40' H40D 108.2 ?
C41' C40' H40D 108.2 ?
H40C C40' H40D 107.4 ?
C42' C41' H41C 111.7 ?
C40' C41' H41C 111.7 ?
C42' C41' H41D 111.7 ?
C40' C41' H41D 111.7 ?
H41C C41' H41D 109.5 ?
C41' C42' H42D 109.5 ?
C41' C42' H42E 109.5 ?
H42D C42' H42E 109.5 ?
C41' C42' H42F 109.5 ?
H42D C42' H42F 109.5 ?
H42E C42' H42F 109.5 ?
N7 C43 H43A 110.4 ?
C44 C43 H43A 110.4 ?
N7 C43 H43B 110.4 ?
C44 C43 H43B 110.4 ?
H43A C43 H43B 108.6 ?
C43 C44 C45 119.85(18) ?
C43 C44 H44A 107.4 ?
C45 C44 H44A 107.4 ?
C43 C44 H44B 107.4 ?
C45 C44 H44B 107.4 ?
H44A C44 H44B 106.9 ?
C46 C45 C44 110.8(2) ?
C46 C45 H45A 109.5 ?
C44 C45 H45A 109.5 ?
C46 C45 H45B 109.5 ?
C44 C45 H45B 109.5 ?
H45A C45 H45B 108.1 ?
C45 C46 H46A 109.5 ?
C45 C46 H46B 109.5 ?
H46A C46 H46B 109.5 ?
C45 C46 H46C 109.5 ?
H46A C46 H46C 109.5 ?
H46B C46 H46C 109.5 ?
C43' C44' H44C 111.6 ?
C45' C44' H44C 111.6 ?
C43' C44' H44D 111.7 ?
C45' C44' H44D 111.7 ?
H44C C44' H44D 109.4 ?
C46' C45' C44' 112.5(2) ?
C46' C45' H45C 109.1 ?
C44' C45' H45C 109.1 ?
C46' C45' H45D 109.1 ?
C44' C45' H45D 109.1 ?
H45C C45' H45D 107.8 ?
C45' C46' H46D 109.5 ?
C45' C46' H46E 109.5 ?
H46D C46' H46E 109.5 ?
C45' C46' H46F 109.5 ?
H46D C46' H46F 109.5 ?
H46E C46' H46F 109.5 ?
N7 C47 C48 109.02(16) ?
N7 C47 H47A 109.9 ?
C48 C47 H47A 109.9 ?
N7 C47 H47B 109.9 ?
C48 C47 H47B 109.9 ?
H47A C47 H47B 108.3 ?
C49 C48 H48A 108.0 ?
C47 C48 H48A 108.0 ?
C49 C48 H48B 108.0 ?
C47 C48 H48B 108.0 ?
H48A C48 H48B 107.3 ?
C50 C49 C48 111.6(2) ?
C50 C49 H49A 109.3 ?
C48 C49 H49A 109.3 ?
C50 C49 H49B 109.3 ?
C48 C49 H49B 109.3 ?
H49A C49 H49B 108.0 ?
C49 C50 H50A 109.5 ?
C49 C50 H50B 109.5 ?
H50A C50 H50B 109.5 ?
C49 C50 H50C 109.5 ?
H50A C50 H50C 109.5 ?
H50B C50 H50C 109.5 ?
C47' C48' H48C 111.1 ?
C49' C48' H48C 111.1 ?
C47' C48' H48D 111.1 ?
C49' C48' H48D 111.1 ?
H48C C48' H48D 109.1 ?
C50' C49' C48' 110.2(2) ?
C50' C49' H49C 109.6 ?
C48' C49' H49C 109.6 ?
C50' C49' H49D 109.6 ?
C48' C49' H49D 109.6 ?
H49C C49' H49D 108.1 ?
C49' C50' H50D 109.5 ?
C49' C50' H50E 109.5 ?
H50D C50' H50E 109.5 ?
C49' C50' H50F 109.5 ?
H50D C50' H50F 109.5 ?
H50E C50' H50F 109.5 ?
N7 C51 H51A 110.7 ?
C52 C51 H51A 110.7 ?
N7 C51 H51B 110.7 ?
C52 C51 H51B 110.7 ?
H51A C51 H51B 108.8 ?
C51 C52 H52A 111.4 ?
C53 C52 H52A 111.4 ?
C51 C52 H52B 111.4 ?
C53 C52 H52B 111.3 ?
H52A C52 H52B 109.2 ?
C54 C53 H53A 110.6 ?
C52 C53 H53A 110.5 ?
C54 C53 H53B 110.6 ?
C52 C53 H53B 110.6 ?
H53A C53 H53B 108.7 ?
C53 C54 H54A 109.5 ?
C53 C54 H54B 109.5 ?
H54A C54 H54B 109.5 ?
C53 C54 H54C 109.5 ?
H54A C54 H54C 109.5 ?
H54B C54 H54C 109.5 ?
C51' C52' H52C 109.3 ?
C53' C52' H52C 109.3 ?
C51' C52' H52D 109.3 ?
C53' C52' H52D 109.3 ?
H52C C52' H52D 107.9 ?
C54' C53' H53C 113.7 ?
C52' C53' H53C 113.7 ?
C54' C53' H53D 113.7 ?
C52' C53' H53D 113.8 ?
H53C C53' H53D 111.0 ?
C53' C54' H54D 109.5 ?
C53' C54' H54E 109.5 ?
H54D C54' H54E 109.5 ?
C53' C54' H54F 109.5 ?
H54D C54' H54F 109.5 ?
H54E C54' H54F 109.5 ?
H1WA O1W H1WB 106.0 ?

loop_
_geom_bond_atom_site_label_1
_geom_bond_atom_site_label_2
_geom_bond_distance
_geom_bond_publ_flag
Co1 N1 1.9638(7) y
Co1 N2 1.8466(7) y
Co1 N3 1.9673(8) y
Co1 N4 1.9688(8) y
Co1 N5 1.8535(7) y
Co1 N6 1.9592(8) y
Cl1 C3 1.7340(11) ?
Cl2 C17 1.7335(10) ?
Cl3 C22 1.7362(12) ?
Cl4 C36 1.7372(12) ?
O1 C7 1.2411(10) ?
O2 C13 1.2345(13) ?
O3 C26 1.2404(11) ?
O4 C32 1.2426(12) ?
N1 C7 1.3314(10) ?
N1 C6 1.4220(11) ?
N2 C12 1.3329(12) ?
N2 C8 1.3338(11) ?
N3 C13 1.3376(12) ?
N3 C14 1.4146(10) ?
N4 C26 1.3357(11) ?
N4 C25 1.4265(13) ?
N5 C27 1.3263(11) ?
N5 C31 1.3442(13) ?
N6 C32 1.3350(12) ?
N6 C33 1.4154(10) ?
C1 C2 1.3690(14) ?
C1 C6 1.3807(14) ?
C1 H1A 0.9300 ?
C2 C3 1.3462(15) ?
C2 H2A 0.9300 ?
C3 C4 1.3741(18) ?
C4 C5 1.3779(15) ?
C4 H4A 0.9300 ?
C5 C6 1.3691(12) ?
C5 H5A 0.9300 ?
C7 C8 1.4882(13) ?
C8 C9 1.3692(12) ?
C9 C10 1.3917(17) ?
C9 H9A 0.9300 ?
C10 C11 1.3625(15) ?
C10 H10A 0.9300 ?
C11 C12 1.3796(13) ?
C11 H11A 0.9300 ?
C12 C13 1.4891(12) ?
C14 C15 1.3820(15) ?
C14 C19 1.3897(14) ?
C15 C16 1.3749(13) ?
C15 H15A 0.9300 ?
C16 C17 1.3748(17) ?
C16 H16A 0.9300 ?
C17 C18 1.3725(16) ?
C18 C19 1.3660(12) ?
C18 H18A 0.9300 ?
C19 H19A 0.9300 ?
C20 C21 1.3730(16) ?
C20 C25 1.3833(13) ?
C20 H20A 0.9300 ?
C21 C22 1.3709(14) ?
C21 H21A 0.9300 ?
C22 C23 1.3594(16) ?
C23 C24 1.3917(17) ?
C23 H23A 0.9300 ?
C24 C25 1.3665(13) ?
C24 H24A 0.9300 ?
C26 C27 1.4958(15) ?
C27 C28 1.3590(13) ?
C28 C29 1.3870(17) ?
C28 H28A 0.9300 ?
C29 C30 1.3796(15) ?
C29 H29A 0.9300 ?
C30 C31 1.3637(13) ?
C30 H30A 0.9300 ?
C31 C32 1.4895(12) ?
C33 C38 1.3692(13) ?
C33 C34 1.3760(14) ?
C34 C35 1.3818(15) ?
C34 H34A 0.9300 ?
C35 C36 1.3510(19) ?
C35 H35A 0.9300 ?
C36 C37 1.3521(19) ?
C37 C38 1.3794(14) ?
C37 H37A 0.9300 ?
C38 H38A 0.9300 ?
N7 C47' 1.512(2) ?
N7 C43' 1.5152(19) ?
N7 C47 1.515(2) ?
N7 C43 1.516(2) ?
N7 C51 1.517(2) ?
N7 C51' 1.5268(19) ?
N7 C39 1.529(3) ?
N7 C39' 1.531(2) ?
C39 C40 1.542(4) ?
C39 H39A 0.9700 ?
C39 H39D 0.9700 ?
C40 C41 1.562(5) ?
C40 H40A 0.9700 ?
C40 H40B 0.9700 ?
C41 C42 1.455(4) ?
C41 H41A 0.9700 ?
C41 H41B 0.9700 ?
C42 H42A 0.9600 ?
C42 H42B 0.9600 ?
C42 H42C 0.9600 ?
C39' C40' 1.516(4) ?
C39' H39B 0.9700 ?
C39' H39C 0.9700 ?
C40' C41' 1.610(4) ?
C40' H40C 0.9700 ?
C40' H40D 0.9700 ?
C41' C42' 1.342(5) ?
C41' H41C 0.9700 ?
C41' H41D 0.9700 ?
C42' H42D 0.9600 ?
C42' H42E 0.9600 ?
C42' H42F 0.9600 ?
C43 C44 1.534(3) ?
C43 H43A 0.9700 ?
C43 H43B 0.9700 ?
C44 C45 1.554(4) ?
C44 H44A 0.9700 ?
C44 H44B 0.9700 ?
C45 C46 1.535(4) ?
C45 H45A 0.9700 ?
C45 H45B 0.9700 ?
C46 H46A 0.9600 ?
C46 H46B 0.9600 ?
C46 H46C 0.9600 ?
C43' C44' 1.517(3) ?
C43' H43C 0.9700 ?
C43' H43D 0.9700 ?
C44' C45' 1.567(3) ?
C44' H44C 0.9700 ?
C44' H44D 0.9700 ?
C45' C46' 1.508(4) ?
C45' H45C 0.9700 ?
C45' H45D 0.9700 ?
C46' H46D 0.9600 ?
C46' H46E 0.9600 ?
C46' H46F 0.9600 ?
C47 C48 1.538(4) ?
C47 H47A 0.9700 ?
C47 H47B 0.9700 ?
C48 C49 1.535(4) ?
C48 H48A 0.9700 ?
C48 H48B 0.9700 ?
C49 C50 1.530(4) ?
C49 H49A 0.9700 ?
C49 H49B 0.9700 ?
C50 H50A 0.9600 ?
C50 H50B 0.9600 ?
C50 H50C 0.9600 ?
C47' C48' 1.526(3) ?
C47' H47C 0.9700 ?
C47' H47D 0.9700 ?
C48' C49' 1.527(3) ?
C48' H48C 0.9700 ?
C48' H48D 0.9700 ?
C49' C50' 1.507(4) ?
C49' H49C 0.9700 ?
C49' H49D 0.9700 ?
C50' H50D 0.9600 ?
C50' H50E 0.9600 ?
C50' H50F 0.9600 ?
C51 C52 1.528(3) ?
C51 H51A 0.9700 ?
C51 H51B 0.9700 ?
C52 C53 1.549(3) ?
C52 H52A 0.9700 ?
C52 H52B 0.9700 ?
C53 C54 1.500(4) ?
C53 H53A 0.9700 ?
C53 H53B 0.9700 ?
C54 H54A 0.9600 ?
C54 H54B 0.9600 ?
C54 H54C 0.9600 ?
C51' C52' 1.557(3) ?
C51' H51C 0.9700 ?
C51' H51D 0.9700 ?
C52' C53' 1.626(4) ?
C52' H52C 0.9700 ?
C52' H52D 0.9700 ?
C53' C54' 1.475(5) ?
C53' H53C 0.9700 ?
C53' H53D 0.9700 ?
C54' H54D 0.9600 ?
C54' H54E 0.9600 ?
C54' H54F 0.9600 ?
O1W H1WA 0.8636 ?
O1W H1WB 0.8608 ?

loop_
_geom_hbond_atom_site_label_D
_geom_hbond_atom_site_label_H
_geom_hbond_atom_site_label_A
_geom_hbond_site_symmetry_A
_geom_hbond_distance_DH
_geom_hbond_distance_HA
_geom_hbond_distance_DA
_geom_hbond_angle_DHA
O1W H1WA O4 3_665 0.86 1.99 2.8487(11) 177.4
O1W H1WB O1 . 0.86 2.00 2.8588(12) 173.8

loop_
_geom_torsion_atom_site_label_1
_geom_torsion_atom_site_label_2
_geom_torsion_atom_site_label_3
_geom_torsion_atom_site_label_4
_geom_torsion
N2 Co1 N1 C7 7.99(7)
N5 Co1 N1 C7 -170.43(7)
N6 Co1 N1 C7 -89.06(7)
N3 Co1 N1 C7 10.71(14)
N4 Co1 N1 C7 107.98(7)
N2 Co1 N1 C6 -176.94(7)
N5 Co1 N1 C6 4.64(7)
N6 Co1 N1 C6 86.01(7)
N3 Co1 N1 C6 -174.23(9)
N4 Co1 N1 C6 -76.95(7)
N6 Co1 N2 C12 -96.28(8)
N1 Co1 N2 C12 175.01(8)
N3 Co1 N2 C12 -4.17(7)
N4 Co1 N2 C12 83.43(8)
N6 Co1 N2 C8 83.72(7)
N1 Co1 N2 C8 -4.99(7)
N3 Co1 N2 C8 175.83(8)
N4 Co1 N2 C8 -96.57(7)
N2 Co1 N3 C13 5.88(7)
N5 Co1 N3 C13 -175.69(7)
N6 Co1 N3 C13 102.44(7)
N1 Co1 N3 C13 3.17(15)
N4 Co1 N3 C13 -94.72(7)
N2 Co1 N3 C14 177.28(8)
N5 Co1 N3 C14 -4.29(8)
N6 Co1 N3 C14 -86.16(8)
N1 Co1 N3 C14 174.57(9)
N4 Co1 N3 C14 76.68(8)
N2 Co1 N4 C26 177.41(7)
N5 Co1 N4 C26 -0.47(7)
N6 Co1 N4 C26 -3.54(14)
N1 Co1 N4 C26 96.04(7)
N3 Co1 N4 C26 -101.34(7)
N2 Co1 N4 C25 -11.81(7)
N5 Co1 N4 C25 170.31(7)
N6 Co1 N4 C25 167.24(9)
N1 Co1 N4 C25 -93.18(7)
N3 Co1 N4 C25 69.44(7)
N6 Co1 N5 C27 -178.92(7)
N1 Co1 N5 C27 -90.14(7)
N3 Co1 N5 C27 89.51(7)
N4 Co1 N5 C27 2.00(7)
N6 Co1 N5 C31 -2.26(6)
N1 Co1 N5 C31 86.52(7)
N3 Co1 N5 C31 -93.83(7)
N4 Co1 N5 C31 178.67(7)
N2 Co1 N6 C32 -175.47(6)
N5 Co1 N6 C32 2.41(6)
N1 Co1 N6 C32 -94.61(6)
N3 Co1 N6 C32 102.68(6)
N4 Co1 N6 C32 5.47(14)
N2 Co1 N6 C33 0.00(7)
N5 Co1 N6 C33 177.88(7)
N1 Co1 N6 C33 80.86(7)
N3 Co1 N6 C33 -81.85(7)
N4 Co1 N6 C33 -179.05(9)
C6 C1 C2 C3 -0.73(14)
C1 C2 C3 C4 -0.34(15)
C1 C2 C3 Cl1 178.13(7)
C2 C3 C4 C5 0.52(15)
Cl1 C3 C4 C5 -177.96(8)
C3 C4 C5 C6 0.38(15)
C4 C5 C6 C1 -1.41(13)
C4 C5 C6 N1 179.90(8)
C2 C1 C6 C5 1.60(13)
C2 C1 C6 N1 -179.74(8)
C7 N1 C6 C5 -106.56(10)
Co1 N1 C6 C5 78.50(10)
C7 N1 C6 C1 74.79(11)
Co1 N1 C6 C1 -100.15(8)
C6 N1 C7 O1 -2.33(15)
Co1 N1 C7 O1 173.08(8)
C6 N1 C7 C8 175.64(8)
Co1 N1 C7 C8 -8.95(10)
C12 N2 C8 C9 -0.64(15)
Co1 N2 C8 C9 179.36(8)
C12 N2 C8 C7 -178.47(9)
Co1 N2 C8 C7 1.53(11)
O1 C7 C8 N2 -176.91(9)
N1 C7 C8 N2 4.97(11)
O1 C7 C8 C9 5.44(16)
N1 C7 C8 C9 -172.69(10)
N2 C8 C9 C10 0.15(16)
C7 C8 C9 C10 177.64(10)
C8 C9 C10 C11 0.20(18)
C9 C10 C11 C12 -0.07(19)
C8 N2 C12 C11 0.78(15)
Co1 N2 C12 C11 -179.22(8)
C8 N2 C12 C13 -178.12(9)
Co1 N2 C12 C13 1.88(11)
C10 C11 C12 N2 -0.41(17)
C10 C11 C12 C13 178.30(11)
C14 N3 C13 O2 3.16(16)
Co1 N3 C13 O2 175.25(9)
C14 N3 C13 C12 -178.34(8)
Co1 N3 C13 C12 -6.26(11)
N2 C12 C13 O2 -178.35(9)
C11 C12 C13 O2 2.86(18)
N2 C12 C13 N3 3.03(13)
C11 C12 C13 N3 -175.76(11)
C13 N3 C14 C15 -123.39(10)
Co1 N3 C14 C15 65.49(10)
C13 N3 C14 C19 57.34(12)
Co1 N3 C14 C19 -113.78(9)
C19 C14 C15 C16 -0.17(14)
N3 C14 C15 C16 -179.45(9)
C14 C15 C16 C17 0.04(16)
C15 C16 C17 C18 0.48(16)
C15 C16 C17 Cl2 -179.95(8)
C16 C17 C18 C19 -0.86(15)
Cl2 C17 C18 C19 179.57(8)
C17 C18 C19 C14 0.74(15)
C15 C14 C19 C18 -0.22(14)
N3 C14 C19 C18 179.06(8)
C25 C20 C21 C22 -0.42(16)
C20 C21 C22 C23 0.69(17)
C20 C21 C22 Cl3 -179.86(8)
C21 C22 C23 C24 0.00(17)
Cl3 C22 C23 C24 -179.44(9)
C22 C23 C24 C25 -0.99(17)
C23 C24 C25 C20 1.25(15)
C23 C24 C25 N4 -176.15(9)
C21 C20 C25 C24 -0.55(14)
C21 C20 C25 N4 176.88(9)
C26 N4 C25 C24 -126.12(10)
Co1 N4 C25 C24 63.38(11)
C26 N4 C25 C20 56.50(12)
Co1 N4 C25 C20 -114.00(8)
C25 N4 C26 O3 8.90(15)
Co1 N4 C26 O3 -179.75(9)
C25 N4 C26 C27 -172.24(7)
Co1 N4 C26 C27 -0.89(10)
C31 N5 C27 C28 0.23(14)
Co1 N5 C27 C28 176.77(7)
C31 N5 C27 C26 -179.52(8)
Co1 N5 C27 C26 -2.98(10)
O3 C26 C27 N5 -178.64(9)
N4 C26 C27 N5 2.38(11)
O3 C26 C27 C28 1.64(16)
N4 C26 C27 C28 -177.34(10)
N5 C27 C28 C29 0.35(15)
C26 C27 C28 C29 -179.94(10)
C27 C28 C29 C30 -0.24(17)
C28 C29 C30 C31 -0.43(17)
C27 N5 C31 C30 -0.92(13)
Co1 N5 C31 C30 -177.48(7)
C27 N5 C31 C32 178.30(8)
Co1 N5 C31 C32 1.74(10)
C29 C30 C31 N5 1.00(15)
C29 C30 C31 C32 -178.09(10)
C33 N6 C32 O4 3.36(14)
Co1 N6 C32 O4 179.15(8)
C33 N6 C32 C31 -177.85(7)
Co1 N6 C32 C31 -2.06(9)
N5 C31 C32 O4 179.17(8)
C30 C31 C32 O4 -1.68(15)
N5 C31 C32 N6 0.30(11)
C30 C31 C32 N6 179.45(9)
C32 N6 C33 C38 76.15(12)
Co1 N6 C33 C38 -99.22(11)
C32 N6 C33 C34 -105.87(11)
Co1 N6 C33 C34 78.76(11)
C38 C33 C34 C35 0.43(17)
N6 C33 C34 C35 -177.60(11)
C33 C34 C35 C36 -0.1(2)
C34 C35 C36 C37 0.1(2)
C34 C35 C36 Cl4 179.80(11)
C35 C36 C37 C38 -0.4(2)
Cl4 C36 C37 C38 179.82(10)
C34 C33 C38 C37 -0.82(17)
N6 C33 C38 C37 177.20(11)
C36 C37 C38 C33 0.8(2)
C47 N7 C39 C40 179.0(2)
C43 N7 C39 C40 52.9(2)
C51 N7 C39 C40 -40.8(3)
N7 C39 C40 C41 151.8(2)
C39 C40 C41 C42 84.6(4)
C51' N7 C39' C40' -75.94(19)
C39' C40' C41' C42' -80.1(3)
C47 N7 C43 C44 -58.2(3)
C51 N7 C43 C44 172.8(2)
C39 N7 C43 C44 62.4(2)
N7 C43 C44 C45 -170.9(3)
C43 C44 C45 C46 175.4(3)
C43' C44' C45' C46' -175.9(3)
C43 N7 C47 C48 -59.3(2)
C51 N7 C47 C48 48.7(2)
C39 N7 C47 C48 -178.77(15)
N7 C47 C48 C49 -171.93(17)
C47 C48 C49 C50 -173.65(19)
C47' C48' C49' C50' -175.56(18)
C47 N7 C51 C52 64.6(3)
C43 N7 C51 C52 -173.5(2)
C39 N7 C51 C52 -67.1(2)
N7 C51 C52 C53 -160.1(2)
C51 C52 C53 C54 168.3(3)
C51' C52' C53' C54' -89.5(3)
